data_4501589
loop_
_publ_author_name
'Wang, Tian-Wei'
'Liu, Dong-Sheng'
'Huang, Chang-Cang'
'Sui, Yan'
'Huang, Xi-He'
'Chen, Jian-Zhong'
'You, Xiao-Zeng'

_publ_section_title
;
 Syntheses, Crystal Structures, and Magnetic Properties of Two Mn(II)
 Coordination Polymers Based on the 5-Aminotetrazole Ligand: Effect of
 Sources of Ligand on Construction of Topological Networks
;
_journal_issue 8
_journal_name_full 'Crystal Growth &amp; Design'
_journal_page_first 3429
_journal_paper_doi 10.1021/cg100127w
_journal_volume 10
_journal_year 2010
_chemical_formula_sum 'C H5.5 Mn2 N5 O6.25 S'
_chemical_formula_weight 329.55
_chemical_name_systematic
;
 ?
;
_space_group_IT_number 62
_symmetry_cell_setting orthorhombic
_symmetry_space_group_name_Hall '-P 2ac 2n'
_symmetry_space_group_name_H-M 'P n m a'
_atom_sites_solution_hydrogens geom
_atom_sites_solution_primary direct
_atom_sites_solution_secondary difmap
_audit_creation_method SHELXL-97
_cell_angle_alpha 90.00
_cell_angle_beta 90.00
_cell_angle_gamma 90.00
_cell_formula_units_Z 4
_cell_length_a 9.2400(18)
_cell_length_b 6.9128(14)
_cell_length_c 16.095(3)
_cell_measurement_reflns_used 25
_cell_measurement_temperature 298(2)
_cell_measurement_theta_max 18
_cell_measurement_theta_min 12
_cell_volume 1028.1(3)
_computing_cell_refinement CrystalClear
_computing_data_collection 'CrystalClear (Rigaku, 2002)'
_computing_data_reduction CrystalClear
_computing_molecular_graphics SHELXTL
_computing_publication_material SHELXTL
_computing_structure_refinement SHELXTL
_computing_structure_solution 'SHELXTL (Siemens, 1994)'
_diffrn_ambient_temperature 298(2)
_diffrn_measured_fraction_theta_full 0.994
_diffrn_measured_fraction_theta_max 0.994
_diffrn_measurement_device_type 'Rigaku Mercury CCD area-detector'
_diffrn_measurement_method \w
_diffrn_radiation_monochromator graphite
_diffrn_radiation_source 'fine-focus sealed tube'
_diffrn_radiation_type MoK\a
_diffrn_radiation_wavelength 0.71073
_diffrn_reflns_av_R_equivalents 0.0383
_diffrn_reflns_av_sigmaI/netI 0.0200
_diffrn_reflns_limit_h_max 11
_diffrn_reflns_limit_h_min -12
_diffrn_reflns_limit_k_max 8
_diffrn_reflns_limit_k_min -8
_diffrn_reflns_limit_l_max 20
_diffrn_reflns_limit_l_min -14
_diffrn_reflns_number 8204
_diffrn_reflns_theta_full 27.49
_diffrn_reflns_theta_max 27.49
_diffrn_reflns_theta_min 3.36
_diffrn_standards_decay_% None
_diffrn_standards_interval_time None
_diffrn_standards_number None
_exptl_absorpt_coefficient_mu 2.680
_exptl_absorpt_correction_T_max 0.644
_exptl_absorpt_correction_T_min 0.590
_exptl_absorpt_correction_type multi-scan
_exptl_absorpt_process_details 'RAPID AUTO (Rigaku Corporation, 1998)'
_exptl_crystal_colour Colourless
_exptl_crystal_density_diffrn 2.132
_exptl_crystal_density_method 'not measured'
_exptl_crystal_description Parallelepiped
_exptl_crystal_F_000 652
_exptl_crystal_size_max 0.22
_exptl_crystal_size_mid 0.19
_exptl_crystal_size_min 0.18
_refine_diff_density_max 0.922
_refine_diff_density_min -0.569
_refine_diff_density_rms 0.114
_refine_ls_extinction_method none
_refine_ls_goodness_of_fit_ref 1.093
_refine_ls_hydrogen_treatment mixed
_refine_ls_matrix_type full
_refine_ls_number_parameters 98
_refine_ls_number_reflns 1259
_refine_ls_number_restraints 4
_refine_ls_restrained_S_all 1.091
_refine_ls_R_factor_all 0.0379
_refine_ls_R_factor_gt 0.0375
_refine_ls_shift/su_max 0.000
_refine_ls_shift/su_mean 0.000
_refine_ls_structure_factor_coef Fsqd
_refine_ls_weighting_details 'calc w=1/[\s^2^(Fo^2^)+(0.0789P)^2^+2.5774P] where P=(Fo^2^+2Fc^2^)/3'
_refine_ls_weighting_scheme calc
_refine_ls_wR_factor_gt 0.1271
_refine_ls_wR_factor_ref 0.1279
_reflns_number_gt 1253
_reflns_number_total 1259
_reflns_threshold_expression >2sigma(I)
_cod_data_source_file cg100127w_si_003.cif
_cod_data_source_block complex2
_cod_depositor_comments
;
The following automatic conversions were performed:

'_symmetry_cell_setting' value 'Orthorhombic' changed to
'orthorhombic' according to
/home/saulius/struct/CIF-dictionaries/cif_core.dic dictionary named
'cif_core.dic' version 2.4.2 from
2011-04-26.

'_exptl_absorpt_correction_type' value 'Multi-Scan'
changed to 'multi-scan' according to
/home/saulius/struct/CIF-dictionaries/cif_core.dic dictionary named
'cif_core.dic' version 2.4.2 from 2011-04-26.

Automatic conversion script
Id: cif_fix_values 1715 2011-07-08 13:25:40Z adriana 
;
_cod_original_cell_volume 1028.1(4)
_cod_original_sg_symbol_H-M Pnma
_cod_database_code 4501589

loop_
_symmetry_equiv_pos_as_xyz
'x, y, z'
'-x+1/2, -y, z+1/2'
'x+1/2, -y+1/2, -z+1/2'
'-x, y+1/2, -z'
'-x, -y, -z'
'x-1/2, y, -z-1/2'
'-x-1/2, y-1/2, z-1/2'
'x, -y-1/2, z'

loop_
_atom_site_label
_atom_site_type_symbol
_atom_site_fract_x
_atom_site_fract_y
_atom_site_fract_z
_atom_site_U_iso_or_equiv
_atom_site_adp_type
_atom_site_occupancy
_atom_site_symmetry_multiplicity
_atom_site_calc_flag
_atom_site_refinement_flags
Mn1 Mn 0.30220(8) 0.2500 0.66521(4) 0.0186(2) Uani 1 2 d S
Mn2 Mn 0.5000 0.0000 0.5000 0.0170(2) Uani 1 2 d S
S1 S 0.66320(12) 0.2500 0.64474(7) 0.0181(3) Uani 1 2 d S
O1 O 0.6677(3) 0.0765(4) 0.59209(17) 0.0307(6) Uani 1 1 d .
O2 O 0.5309(4) 0.2500 0.6954(2) 0.0380(11) Uani 1 2 d S
O3 O 0.7893(4) 0.2500 0.7008(2) 0.0263(8) Uani 1 2 d S
O4 O 0.3739(4) 0.2500 0.53501(19) 0.0174(7) Uani 1 2 d S
OW1 O 0.0779(5) 0.2500 0.6264(3) 0.0507(13) Uani 1 2 d SD
OW2 O 0.096(4) 0.2500 0.439(3) 0.103(11) Uani 0.25 2 d SPD
N1 N 0.3813(3) -0.1566(4) 0.60021(16) 0.0200(6) Uani 1 1 d .
N2 N 0.3011(3) -0.0890(4) 0.66297(19) 0.0265(7) Uani 1 1 d .
N3 N 0.1626(10) -0.2500 0.7672(5) 0.087(3) Uani 1 2 d S
H3A H 0.1331 -0.3577 0.7879 0.105 Uiso 0.50 1 calc PR
H3B H 0.1350 -0.1423 0.7887 0.105 Uiso 0.50 1 calc PR
C1 C 0.2530(8) -0.2500 0.7003(4) 0.0373(14) Uani 1 2 d S
H1 H 0.296(7) 0.2500 0.510(4) 0.030(17) Uiso 1 2 d S
H2 H 0.004(4) 0.2500 0.655(3) 0.036 Uiso 1 2 d SD
H3 H 0.055(6) 0.2500 0.5768(10) 0.036 Uiso 1 2 d SD
H4 H 0.065(12) 0.148(11) 0.455(7) 0.036 Uiso 0.50 1 d PD

loop_
_atom_site_aniso_label
_atom_site_aniso_U_11
_atom_site_aniso_U_22
_atom_site_aniso_U_33
_atom_site_aniso_U_23
_atom_site_aniso_U_13
_atom_site_aniso_U_12
Mn1 0.0227(4) 0.0167(4) 0.0165(4) 0.000 0.0040(3) 0.000
Mn2 0.0233(4) 0.0132(4) 0.0145(4) -0.0006(2) 0.0034(2) -0.0012(2)
S1 0.0181(5) 0.0215(6) 0.0148(5) 0.000 -0.0027(4) 0.000
O1 0.0348(14) 0.0243(14) 0.0329(14) -0.0081(11) -0.0136(11) 0.0042(11)
O2 0.0210(17) 0.074(3) 0.0194(17) 0.000 0.0016(14) 0.000
O3 0.0241(17) 0.036(2) 0.0189(17) 0.000 -0.0067(13) 0.000
O4 0.0190(15) 0.0176(15) 0.0156(15) 0.000 -0.0009(12) 0.000
OW1 0.027(2) 0.087(4) 0.038(2) 0.000 0.0033(18) 0.000
OW2 0.08(2) 0.12(3) 0.11(3) 0.000 -0.04(2) 0.000
N1 0.0262(13) 0.0146(13) 0.0191(13) -0.0016(11) 0.0059(10) 0.0008(11)
N2 0.0380(18) 0.0161(16) 0.0254(15) -0.0005(11) 0.0136(12) -0.0001(12)
N3 0.150(8) 0.022(3) 0.089(6) 0.000 0.096(6) 0.000
C1 0.053(4) 0.020(2) 0.040(3) 0.000 0.025(3) 0.000

loop_
_atom_type_symbol
_atom_type_description
_atom_type_scat_dispersion_real
_atom_type_scat_dispersion_imag
_atom_type_scat_source
C C 0.0033 0.0016 'International Tables Vol C Tables 4.2.6.8 and 6.1.1.4'
H H 0.0000 0.0000 'International Tables Vol C Tables 4.2.6.8 and 6.1.1.4'
N N 0.0061 0.0033 'International Tables Vol C Tables 4.2.6.8 and 6.1.1.4'
O O 0.0106 0.0060 'International Tables Vol C Tables 4.2.6.8 and 6.1.1.4'
S S 0.1246 0.1234 'International Tables Vol C Tables 4.2.6.8 and 6.1.1.4'
Mn Mn 0.3368 0.7283 'International Tables Vol C Tables 4.2.6.8 and 6.1.1.4'

loop_
_geom_angle_atom_site_label_1
_geom_angle_atom_site_label_2
_geom_angle_atom_site_label_3
_geom_angle
_geom_angle_site_symmetry_1
_geom_angle_site_symmetry_3
O3 Mn1 OW1 103.61(16) 6_557 .
O3 Mn1 O2 80.21(14) 6_557 .
OW1 Mn1 O2 176.18(17) . .
O3 Mn1 O4 165.63(14) 6_557 .
OW1 Mn1 O4 90.76(15) . .
O2 Mn1 O4 85.42(14) . .
O3 Mn1 N2 90.87(8) 6_557 8_565
OW1 Mn1 N2 89.51(9) . 8_565
O2 Mn1 N2 90.43(9) . 8_565
O4 Mn1 N2 89.23(7) . 8_565
O3 Mn1 N2 90.87(8) 6_557 .
OW1 Mn1 N2 89.51(9) . .
O2 Mn1 N2 90.43(8) . .
O4 Mn1 N2 89.23(7) . .
N2 Mn1 N2 178.17(16) 8_565 .
O4 Mn2 O4 180.00(16) 5_656 .
O4 Mn2 O1 90.68(11) 5_656 5_656
O4 Mn2 O1 89.32(11) . 5_656
O4 Mn2 O1 89.32(11) 5_656 .
O4 Mn2 O1 90.68(11) . .
O1 Mn2 O1 180.0 5_656 .
O4 Mn2 N1 93.76(10) 5_656 .
O4 Mn2 N1 86.24(10) . .
O1 Mn2 N1 91.38(11) 5_656 .
O1 Mn2 N1 88.62(11) . .
O4 Mn2 N1 86.24(10) 5_656 5_656
O4 Mn2 N1 93.76(10) . 5_656
O1 Mn2 N1 88.62(11) 5_656 5_656
O1 Mn2 N1 91.38(11) . 5_656
N1 Mn2 N1 180.0 . 5_656
O1 S1 O1 109.4(2) . 8_565
O1 S1 O2 110.09(15) . .
O1 S1 O2 110.09(15) 8_565 .
O1 S1 O3 109.33(13) . .
O1 S1 O3 109.33(13) 8_565 .
O2 S1 O3 108.5(2) . .
S1 O1 Mn2 124.25(16) . .
S1 O2 Mn1 133.3(2) . .
S1 O3 Mn1 130.9(2) . 6_657
Mn2 O4 Mn2 106.32(14) 4_656 .
Mn2 O4 Mn1 114.29(10) 4_656 .
Mn2 O4 Mn1 114.29(10) . .
Mn2 O4 H1 110(2) 4_656 .
Mn2 O4 H1 110(2) . .
Mn1 O4 H1 102(5) . .
Mn1 OW1 H2 129(4) . .
Mn1 OW1 H3 122(4) . .
H2 OW1 H3 109.7(18) . .
N1 N1 N2 110.45(17) 8 .
N1 N1 Mn2 119.03(7) 8 .
N2 N1 Mn2 130.5(2) . .
N1 N2 C1 103.5(3) . .
N1 N2 Mn1 111.0(2) . .
C1 N2 Mn1 145.5(3) . .
C1 N3 H3A 120.0 . .
C1 N3 H3B 120.0 . .
H3A N3 H3B 120.0 . .
N2 C1 N2 112.2(5) 8 .
N2 C1 N3 123.9(2) 8 .
N2 C1 N3 123.9(2) . .

loop_
_geom_bond_atom_site_label_1
_geom_bond_atom_site_label_2
_geom_bond_distance
_geom_bond_site_symmetry_2
Mn1 O3 2.159(4) 6_557
Mn1 OW1 2.165(5) .
Mn1 O2 2.168(4) .
Mn1 O4 2.198(3) .
Mn1 N2 2.344(3) 8_565
Mn1 N2 2.344(3) .
Mn2 O4 2.159(2) 5_656
Mn2 O4 2.159(2) .
Mn2 O1 2.208(2) 5_656
Mn2 O1 2.208(3) .
Mn2 N1 2.231(3) .
Mn2 N1 2.231(3) 5_656
S1 O1 1.469(3) .
S1 O1 1.469(3) 8_565
S1 O2 1.470(4) .
S1 O3 1.474(3) .
O3 Mn1 2.159(4) 6_657
O4 Mn2 2.159(2) 4_656
O4 H1 0.82(7) .
OW1 H2 0.824(10) .
OW1 H3 0.826(10) .
OW2 H4 0.811(10) .
N1 N1 1.291(5) 8
N1 N2 1.337(4) .
N2 C1 1.341(4) .
N3 C1 1.362(8) .
N3 H3A 0.8600 .
N3 H3B 0.8600 .
C1 N2 1.341(4) 8
